data_7115089
loop_
_publ_author_name
'Cotton, F. Albert'
'Lin, Chun'
'Murillo, Carlos A.'

_publ_section_title
;
 Supramolecular structures based on dimetal units: simultaneous
 utilization of equatorial and axial connections
;
_journal_issue 1
_journal_name_full 'Chemical Communications'
_journal_page_first 11
_journal_paper_doi 10.1039/b007347o
_journal_year 2001
_chemical_formula_moiety '[Rh2(DAniF)2]4[O2CCO2]4[NCC6F4C6F4CN]4(12.36CH2Cl2)'
_chemical_formula_sum 'C196.36 H144.72 Cl24.72 F32 N24 O32 Rh8'
_chemical_formula_weight 5660.01
_chemical_name_systematic
; 
 ? 
;
_space_group_IT_number 2
_symmetry_cell_setting triclinic
_symmetry_space_group_name_Hall '-P 1'
_symmetry_space_group_name_H-M 'P -1'
_atom_sites_solution_hydrogens geom
_atom_sites_solution_primary direct
_atom_sites_solution_secondary difmap
_audit_creation_method SHELXL-97
_cell_angle_alpha 81.839(7)
_cell_angle_beta 81.775(6)
_cell_angle_gamma 80.742(7)
_cell_formula_units_Z 1
_cell_length_a 18.235(6)
_cell_length_b 18.430(6)
_cell_length_c 18.665(6)
_cell_measurement_reflns_used 1007
_cell_measurement_temperature 223(2)
_cell_measurement_theta_max 21.79
_cell_measurement_theta_min 2.37
_cell_volume 6082(3)
_computing_cell_refinement SAINT
_computing_data_collection SMART
_computing_data_reduction SAINT
_computing_molecular_graphics 'XP (Siemens, 1990)'
_computing_publication_material 'SHELXL-97 (Sheldrick, 1997)'
_computing_structure_refinement 'SHELXL-97 (Sheldrick, 1997)'
_computing_structure_solution 'SHELXS-97 (Sheldrick, 1990)'
_diffrn_ambient_temperature 223(2)
_diffrn_detector_area_resol_mean 'none (area detector data)'
_diffrn_measured_fraction_theta_full 0.947
_diffrn_measured_fraction_theta_max 0.947
_diffrn_measurement_device_type 'Bruker SMART area detector'
_diffrn_measurement_method 'Ellipsoid-mask fitting'
_diffrn_radiation_monochromator graphite
_diffrn_radiation_source 'normal-focus sealed tube'
_diffrn_radiation_type MoK\a
_diffrn_radiation_wavelength 0.71073
_diffrn_reflns_av_R_equivalents 0.0787
_diffrn_reflns_av_sigmaI/netI 0.2153
_diffrn_reflns_limit_h_max 19
_diffrn_reflns_limit_h_min -19
_diffrn_reflns_limit_k_max 19
_diffrn_reflns_limit_k_min -19
_diffrn_reflns_limit_l_max 20
_diffrn_reflns_limit_l_min -10
_diffrn_reflns_number 22643
_diffrn_reflns_theta_full 22.64
_diffrn_reflns_theta_max 22.64
_diffrn_reflns_theta_min 1.48
_exptl_absorpt_coefficient_mu 0.891
_exptl_absorpt_correction_T_max 0.928
_exptl_absorpt_correction_T_min 0.740
_exptl_absorpt_correction_type multi-scan
_exptl_crystal_colour red
_exptl_crystal_density_diffrn 1.545
_exptl_crystal_density_method 'not measured'
_exptl_crystal_description block
_exptl_crystal_F_000 2815
_exptl_crystal_size_max 0.20
_exptl_crystal_size_mid 0.12
_exptl_crystal_size_min 0.08
_refine_diff_density_max 1.137
_refine_diff_density_min -0.881
_refine_diff_density_rms 0.157
_refine_ls_extinction_method none
_refine_ls_goodness_of_fit_ref 1.014
_refine_ls_hydrogen_treatment mixed
_refine_ls_matrix_type full
_refine_ls_number_parameters 814
_refine_ls_number_reflns 15333
_refine_ls_number_restraints 23
_refine_ls_restrained_S_all 1.013
_refine_ls_R_factor_all 0.2231
_refine_ls_R_factor_gt 0.0936
_refine_ls_shift/su_max 0.152
_refine_ls_shift/su_mean 0.010
_refine_ls_structure_factor_coef Fsqd
_refine_ls_weighting_details 'calc w=1/[\s^2^(Fo^2^)+(0.1000P)^2^+0.0000P] where P=(Fo^2^+2Fc^2^)/3'
_refine_ls_weighting_scheme calc
_refine_ls_wR_factor_gt 0.2110
_refine_ls_wR_factor_ref 0.2625
_reflns_number_gt 5965
_reflns_number_total 15333
_reflns_threshold_expression >2sigma(I)
_cod_data_source_file b007347o.txt
_cod_data_source_block cmpd_3
_cod_depositor_comments
;
The following automatic conversions were performed:

'_symmetry_cell_setting' value 'Triclinic' changed to 'triclinic'
according to
/usr/data/users/saulius/automatic-downloads/retrospective/RSC/lib/dictionaries/cif_core.dic
dictionary named 'cif_core.dic' version 2.4.2 from
2011-04-26.

'_geom_bond_publ_flag' value 'Y' changed to 'y'
according to
/usr/data/users/saulius/automatic-downloads/retrospective/RSC/lib/dictionaries/cif_core.dic
dictionary named 'cif_core.dic' version 2.4.2 from 2011-04-26 (22
times).

'_geom_angle_publ_flag' value 'Y' changed to 'y' according
to
/usr/data/users/saulius/automatic-downloads/retrospective/RSC/lib/dictionaries/cif_core.dic
dictionary named 'cif_core.dic' version 2.4.2 from 2011-04-26 (60
times).

Automatic conversion script
Id: cif_fix_values 2281 2013-09-26 08:29:07Z andrius 
;
_cod_original_sg_symbol_H-M P-1
_cod_database_code 7115089

loop_
_symmetry_equiv_pos_as_xyz
'x, y, z'
'-x, -y, -z'

loop_
_atom_site_label
_atom_site_type_symbol
_atom_site_fract_x
_atom_site_fract_y
_atom_site_fract_z
_atom_site_U_iso_or_equiv
_atom_site_adp_type
_atom_site_occupancy
_atom_site_symmetry_multiplicity
_atom_site_calc_flag
_atom_site_refinement_flags
_atom_site_disorder_assembly
_atom_site_disorder_group
Rh1 Rh -2.25002(8) 1.64766(8) -1.03980(7) 0.0333(4) Uani 1 1 d . . .
Rh2 Rh -2.22764(8) 1.67401(8) -0.92215(7) 0.0352(4) Uani 1 1 d . . .
Rh3 Rh -2.12892(8) 1.28386(8) -0.94933(7) 0.0317(4) Uani 1 1 d . . .
Rh4 Rh -2.11013(8) 1.30982(8) -0.82906(7) 0.0340(4) Uani 1 1 d . . .
N1 N -2.3519(8) 1.6256(8) -0.9919(8) 0.044(4) Uiso 1 1 d . . .
N2 N -2.3346(7) 1.6680(7) -0.8851(7) 0.037(4) Uiso 1 1 d . . .
N3 N -2.2864(8) 1.7556(8) -1.0626(8) 0.039(4) Uiso 1 1 d . . .
N4 N -2.2526(7) 1.7821(8) -0.9579(8) 0.040(4) Uiso 1 1 d . . .
N5 N -2.2338(7) 1.2683(7) -0.9098(7) 0.037(4) Uiso 1 1 d . . .
N6 N -2.2194(8) 1.2951(8) -0.7977(8) 0.042(4) Uiso 1 1 d . . .
N7 N -2.0934(7) 1.1765(8) -0.9189(8) 0.039(4) Uiso 1 1 d . . .
N8 N -2.0760(8) 1.2018(8) -0.8051(8) 0.042(4) Uiso 1 1 d . . .
C1 C -2.3739(10) 1.6389(10) -0.9245(10) 0.044(5) Uiso 1 1 d . . .
H1 H -2.4209 1.6269 -0.9028 0.053 Uiso 1 1 calc R . .
C2 C -2.2779(10) 1.8037(11) -1.0200(10) 0.049(5) Uiso 1 1 d . . .
H2 H -2.2904 1.8546 -1.0348 0.058 Uiso 1 1 calc R . .
C3 C -2.2590(10) 1.2762(9) -0.8424(9) 0.038(5) Uiso 1 1 d . . .
H3 H -2.3083 1.2679 -0.8251 0.045 Uiso 1 1 calc R . .
C4 C -2.0747(10) 1.1542(11) -0.8522(10) 0.044(5) Uiso 1 1 d . . .
H4 H -2.0602 1.1035 -0.8382 0.053 Uiso 1 1 calc R . .
C5 C -2.1925(9) 1.5167(10) -0.9445(9) 0.032(4) Uiso 1 1 d . . .
C6 C -2.1651(9) 1.4381(10) -0.9265(9) 0.032(4) Uiso 1 1 d . . .
C7 C -2.1007(9) 1.6788(9) -1.0330(9) 0.033(4) Uiso 1 1 d . . .
C8 C -1.9792(9) 1.3130(8) -0.9375(8) 0.028(4) Uiso 1 1 d . . .
O201 O -2.1425(6) 1.6704(6) -1.0787(6) 0.033(3) Uiso 1 1 d . . .
O202 O -2.1170(6) 1.6772(6) -0.9647(6) 0.037(3) Uiso 1 1 d . . .
O203 O -2.2088(6) 1.5389(6) -1.0103(6) 0.036(3) Uiso 1 1 d . . .
O204 O -2.2006(6) 1.5610(6) -0.8956(6) 0.035(3) Uiso 1 1 d . . .
O205 O -2.0195(6) 1.3008(6) -0.9827(6) 0.037(3) Uiso 1 1 d . . .
O206 O -2.0000(6) 1.3231(6) -0.8715(6) 0.035(3) Uiso 1 1 d . . .
O207 O -2.1654(6) 1.3958(6) -0.9731(6) 0.033(3) Uiso 1 1 d . . .
O208 O -2.1458(6) 1.4211(6) -0.8626(6) 0.038(3) Uiso 1 1 d . . .
O1 O -2.5544(7) 1.5178(7) -1.1337(7) 0.060(4) Uiso 1 1 d . . .
O2 O -2.4202(13) 1.7048(13) -0.5913(13) 0.160(9) Uiso 1 1 d . . .
O4 O -2.2379(12) 1.9972(12) -0.7792(12) 0.139(7) Uiso 1 1 d . . .
O5 O -2.4467(9) 1.2264(9) -1.0809(8) 0.089(5) Uiso 1 1 d . . .
O6 O -2.3583(11) 1.3417(12) -0.5152(11) 0.134(7) Uiso 1 1 d . . .
O7 O -2.0715(7) 0.9570(7) -1.1024(7) 0.063(4) Uiso 1 1 d . . .
C11 C -2.4050(10) 1.6025(10) -1.0313(9) 0.039(5) Uiso 1 1 d . . .
C12 C -2.3828(10) 1.5365(10) -1.0660(9) 0.051(5) Uiso 1 1 d . . .
H12 H -2.3337 1.5111 -1.0663 0.061 Uiso 1 1 calc R . .
C13 C -2.4353(10) 1.5112(10) -1.0990(9) 0.046(5) Uiso 1 1 d . . .
H13 H -2.4223 1.4675 -1.1213 0.055 Uiso 1 1 calc R . .
C14 C -2.5074(10) 1.5501(10) -1.0995(10) 0.047(5) Uiso 1 1 d . . .
C15 C -2.5257(12) 1.6122(11) -1.0683(11) 0.064(6) Uiso 1 1 d . . .
H15 H -2.5740 1.6392 -1.0693 0.077 Uiso 1 1 calc R . .
C16 C -2.4732(10) 1.6365(11) -1.0344(10) 0.052(5) Uiso 1 1 d . . .
H16 H -2.4875 1.6802 -1.0122 0.063 Uiso 1 1 calc R . .
C17 C -2.6294(10) 1.5474(10) -1.1289(10) 0.057(6) Uiso 1 1 d . . .
H17A H -2.6557 1.5197 -1.1549 0.086 Uiso 1 1 calc R . .
H17B H -2.6344 1.5988 -1.1502 0.086 Uiso 1 1 calc R . .
H17C H -2.6507 1.5443 -1.0780 0.086 Uiso 1 1 calc R . .
C21 C -2.3646(9) 1.6730(10) -0.8123(9) 0.038(5) Uiso 1 1 d . . .
C22 C -2.3661(12) 1.7391(13) -0.7889(12) 0.076(7) Uiso 1 1 d . . .
H22 H -2.3498 1.7784 -0.8220 0.091 Uiso 1 1 calc R . .
C23 C -2.3928(12) 1.7514(14) -0.7119(13) 0.086(7) Uiso 1 1 d . . .
H23 H -2.4028 1.7983 -0.6954 0.103 Uiso 1 1 calc R . .
C24 C -2.4012(12) 1.6857(14) -0.6676(13) 0.078(7) Uiso 1 1 d . . .
C25 C -2.4026(12) 1.6216(14) -0.6893(13) 0.083(7) Uiso 1 1 d . . .
H25 H -2.4164 1.5812 -0.6562 0.100 Uiso 1 1 calc R . .
C26 C -2.3822(12) 1.6154(13) -0.7651(12) 0.079(7) Uiso 1 1 d . . .
H26 H -2.3813 1.5696 -0.7821 0.095 Uiso 1 1 calc R . .
C27 C -2.4401(19) 1.649(2) -0.5471(19) 0.175(15) Uiso 1 1 d . . .
H27A H -2.4522 1.6626 -0.4981 0.263 Uiso 1 1 calc R . .
H27B H -2.3994 1.6079 -0.5480 0.263 Uiso 1 1 calc R . .
H27C H -2.4838 1.6341 -0.5621 0.263 Uiso 1 1 calc R . .
C31 C -2.2978(11) 1.7846(11) -1.1349(11) 0.057(6) Uiso 1 1 d . A .
C32 C -2.2566(11) 1.8301(11) -1.1788(11) 0.061(6) Uiso 1 1 d . . .
H32 H -2.2188 1.8475 -1.1594 0.073 Uiso 1 1 calc R . .
C33 C -2.2661(16) 1.8540(15) -1.2527(15) 0.109(9) Uiso 1 1 d . A .
H33 H -2.2321 1.8816 -1.2830 0.131 Uiso 1 1 calc R . .
C34 C -2.3255(17) 1.8360(16) -1.2783(17) 0.108(9) Uiso 1 1 d . . .
C35 C -2.3749(18) 1.7952(16) -1.2369(17) 0.132(11) Uiso 1 1 d . A .
H35 H -2.4167 1.7855 -1.2561 0.158 Uiso 1 1 calc R . .
C36 C -2.3619(13) 1.7654(13) -1.1589(13) 0.087(8) Uiso 1 1 d . . .
H36 H -2.3942 1.7361 -1.1284 0.104 Uiso 1 1 calc R A .
O3 O -2.300(5) 1.840(3) -1.371(5) 0.155(13) Uiso 0.32(3) 1 d PD A 1
C37 C -2.353(9) 1.825(10) -1.414(9) 0.36(5) Uiso 0.32(3) 1 d PD A 1
H37A H -2.3320 1.8298 -1.4651 0.544 Uiso 0.32(3) 1 calc PR A 1
H37B H -2.3986 1.8604 -1.4080 0.544 Uiso 0.32(3) 1 calc PR A 1
H37C H -2.3649 1.7753 -1.3993 0.544 Uiso 0.32(3) 1 calc PR A 1
O3' O -2.352(2) 1.863(2) -1.350(2) 0.155(13) Uiso 0.68(3) 1 d PD A 2
C37' C -2.303(5) 1.918(4) -1.378(5) 0.36(5) Uiso 0.68(3) 1 d PD A 2
H37D H -2.3146 1.9399 -1.4260 0.544 Uiso 0.68(3) 1 calc PR A 2
H37E H -2.2516 1.8937 -1.3810 0.544 Uiso 0.68(3) 1 calc PR A 2
H37F H -2.3106 1.9555 -1.3455 0.544 Uiso 0.68(3) 1 calc PR A 2
C41 C -2.2463(11) 1.8377(11) -0.9125(10) 0.046(5) Uiso 1 1 d . . .
C42 C -2.1857(12) 1.8318(12) -0.8771(11) 0.065(6) Uiso 1 1 d . . .
H42 H -2.1467 1.7926 -0.8851 0.078 Uiso 1 1 calc R . .
C43 C -2.1779(12) 1.8812(12) -0.8289(11) 0.067(6) Uiso 1 1 d . . .
H43 H -2.1370 1.8738 -0.8019 0.081 Uiso 1 1 calc R . .
C44 C -2.2295(13) 1.9366(13) -0.8237(12) 0.074(7) Uiso 1 1 d . . .
C45 C -2.2935(13) 1.9512(13) -0.8540(12) 0.082(7) Uiso 1 1 d . . .
H45 H -2.3307 1.9917 -0.8452 0.098 Uiso 1 1 calc R . .
C46 C -2.2989(13) 1.8947(13) -0.9040(13) 0.085(7) Uiso 1 1 d . . .
H46 H -2.3408 1.9006 -0.9295 0.102 Uiso 1 1 calc R . .
C47 C -2.1834(19) 1.9818(19) -0.7414(19) 0.170(15) Uiso 1 1 d . . .
H47A H -2.1855 2.0202 -0.7103 0.256 Uiso 1 1 calc R . .
H47B H -2.1366 1.9789 -0.7737 0.256 Uiso 1 1 calc R . .
H47C H -2.1866 1.9346 -0.7115 0.256 Uiso 1 1 calc R . .
C51 C -2.2862(9) 1.2526(9) -0.9518(9) 0.035(5) Uiso 1 1 d . . .
C52 C -2.3267(10) 1.1944(11) -0.9307(11) 0.058(6) Uiso 1 1 d . . .
H52 H -2.3174 1.1621 -0.8882 0.070 Uiso 1 1 calc R . .
C53 C -2.3835(11) 1.1823(11) -0.9731(11) 0.063(6) Uiso 1 1 d . . .
H53 H -2.4130 1.1443 -0.9576 0.075 Uiso 1 1 calc R . .
C54 C -2.3919(12) 1.2259(12) -1.0333(12) 0.069(6) Uiso 1 1 d . . .
C55 C -2.3515(11) 1.2841(12) -1.0564(12) 0.069(6) Uiso 1 1 d . . .
H55 H -2.3601 1.3144 -1.1002 0.083 Uiso 1 1 calc R . .
C56 C -2.2982(10) 1.2983(10) -1.0157(9) 0.048(5) Uiso 1 1 d . . .
H56 H -2.2710 1.3380 -1.0314 0.057 Uiso 1 1 calc R . .
C57 C -2.4963(14) 1.1751(14) -1.0547(14) 0.115(10) Uiso 1 1 d . . .
H57A H -2.5322 1.1776 -1.0889 0.173 Uiso 1 1 calc R . .
H57B H -2.5225 1.1865 -1.0077 0.173 Uiso 1 1 calc R . .
H57C H -2.4684 1.1256 -1.0493 0.173 Uiso 1 1 calc R . .
C61 C -2.2554(11) 1.3091(11) -0.7245(11) 0.055(6) Uiso 1 1 d . . .
C62 C -2.2579(11) 1.3768(11) -0.7018(11) 0.064(6) Uiso 1 1 d . . .
H62 H -2.2349 1.4133 -0.7333 0.076 Uiso 1 1 calc R . .
C63 C -2.2927(12) 1.3936(13) -0.6343(12) 0.074(7) Uiso 1 1 d . . .
H63 H -2.2943 1.4403 -0.6191 0.089 Uiso 1 1 calc R . .
C64 C -2.3248(13) 1.3381(14) -0.5912(14) 0.086(7) Uiso 1 1 d . . .
C65 C -2.3273(12) 1.2676(12) -0.6114(12) 0.075(7) Uiso 1 1 d . . .
H65 H -2.3540 1.2331 -0.5810 0.090 Uiso 1 1 calc R . .
C66 C -2.2872(12) 1.2512(13) -0.6803(12) 0.077(7) Uiso 1 1 d . . .
H66 H -2.2824 1.2039 -0.6952 0.092 Uiso 1 1 calc R . .
C67 C -2.3595(19) 1.410(2) -0.5017(19) 0.176(15) Uiso 1 1 d . . .
H67A H -2.3815 1.4153 -0.4518 0.264 Uiso 1 1 calc R . .
H67B H -2.3891 1.4444 -0.5348 0.264 Uiso 1 1 calc R . .
H67C H -2.3088 1.4222 -0.5085 0.264 Uiso 1 1 calc R . .
C71 C -2.0902(9) 1.1203(9) -0.9652(9) 0.033(4) Uiso 1 1 d . . .
C72 C -2.0449(9) 1.1223(10) -1.0301(9) 0.044(5) Uiso 1 1 d . . .
H72 H -2.0160 1.1610 -1.0443 0.053 Uiso 1 1 calc R . .
C73 C -2.0410(10) 1.0671(10) -1.0757(10) 0.047(5) Uiso 1 1 d . . .
H73 H -2.0107 1.0689 -1.1209 0.056 Uiso 1 1 calc R . .
C74 C -2.0824(10) 1.0109(10) -1.0527(9) 0.044(5) Uiso 1 1 d . . .
C75 C -2.1301(11) 1.0091(11) -0.9886(10) 0.060(6) Uiso 1 1 d . . .
H75 H -2.1587 0.9703 -0.9739 0.072 Uiso 1 1 calc R . .
C76 C -2.1349(9) 1.0660(9) -0.9464(9) 0.043(5) Uiso 1 1 d . . .
H76 H -2.1695 1.0673 -0.9040 0.051 Uiso 1 1 calc R . .
C77 C -2.1104(10) 0.8921(10) -1.0781(10) 0.060(6) Uiso 1 1 d . . .
H77A H -2.0997 0.8588 -1.1153 0.091 Uiso 1 1 calc R . .
H77B H -2.1639 0.9082 -1.0698 0.091 Uiso 1 1 calc R . .
H77C H -2.0931 0.8666 -1.0331 0.091 Uiso 1 1 calc R . .
C81 C -2.0472(10) 1.1745(10) -0.7370(10) 0.044(5) Uiso 1 1 d . B .
C82 C -1.9803(13) 1.1884(13) -0.7255(13) 0.083(7) Uiso 1 1 d . . .
H82 H -1.9518 1.2150 -0.7632 0.099 Uiso 1 1 calc R . .
C83 C -1.9506(16) 1.1643(15) -0.6581(15) 0.113(10) Uiso 1 1 d . B .
H83 H -1.9030 1.1719 -0.6497 0.135 Uiso 1 1 calc R . .
C84 C -1.9962(15) 1.1307(14) -0.6096(15) 0.094(8) Uiso 1 1 d . . .
C85 C -2.0628(15) 1.1088(14) -0.6180(15) 0.101(9) Uiso 1 1 d . B .
H85 H -2.0894 1.0789 -0.5817 0.121 Uiso 1 1 calc R . .
C86 C -2.0862(13) 1.1345(12) -0.6834(12) 0.080(7) Uiso 1 1 d . . .
H86 H -2.1326 1.1237 -0.6920 0.097 Uiso 1 1 calc R B .
O8 O -1.978(2) 1.099(2) -0.532(2) 0.117(10) Uiso 0.57(3) 1 d PD B 1
C87 C -1.932(6) 1.091(6) -0.463(6) 0.38(6) Uiso 0.57(3) 1 d PD B 1
H87A H -1.9526 1.0558 -0.4248 0.570 Uiso 0.57(3) 1 calc PR B 1
H87B H -1.9358 1.1384 -0.4460 0.570 Uiso 0.57(3) 1 calc PR B 1
H87C H -1.8798 1.0724 -0.4779 0.570 Uiso 0.57(3) 1 calc PR B 1
O8' O -1.933(3) 1.123(3) -0.541(3) 0.117(10) Uiso 0.43(3) 1 d PD B 2
C87' C -2.010(6) 1.109(9) -0.495(10) 0.38(6) Uiso 0.43(3) 1 d PD B 2
H87D H -2.0045 1.0998 -0.4437 0.570 Uiso 0.43(3) 1 calc PR B 2
H87E H -2.0269 1.0662 -0.5097 0.570 Uiso 0.43(3) 1 calc PR B 2
H87F H -2.0475 1.1522 -0.5038 0.570 Uiso 0.43(3) 1 calc PR B 2
N201 N -2.2526(10) 1.6163(10) -1.1539(10) 0.069(6) Uiso 1 1 d . . .
N202 N -2.1974(11) 1.6788(11) -0.8058(12) 0.083(6) Uiso 1 1 d . . .
N203 N -2.1317(7) 1.2775(7) -1.0637(7) 0.037(4) Uiso 1 1 d . . .
N204 N -2.0864(8) 1.3386(8) -0.7224(9) 0.050(4) Uiso 1 1 d . . .
C201 C -2.2440(11) 1.6127(11) -1.1994(12) 0.053(6) Uiso 1 1 d U . .
C202 C -2.2373(15) 1.6254(15) -1.2834(15) 0.099(8) Uiso 1 1 d U . .
C203 C -2.2825(17) 1.5842(17) -1.3186(18) 0.113(9) Uiso 1 1 d U . .
C204 C -2.2737(17) 1.5930(17) -1.3944(18) 0.115(9) Uiso 1 1 d U . .
C205 C -2.2230(17) 1.6331(17) -1.4387(17) 0.111(9) Uiso 1 1 d U . .
C206 C -2.1827(19) 1.6752(19) -1.4057(19) 0.128(10) Uiso 1 1 d U . .
C207 C -2.1869(16) 1.6673(15) -1.3279(16) 0.094(8) Uiso 1 1 d U . .
C208 C -2.2141(15) 1.6455(18) -1.5205(17) 0.107(9) Uiso 1 1 d U . .
C209 C -2.2211(18) 1.715(2) -1.558(2) 0.124(10) Uiso 1 1 d U . .
C210 C -2.219(2) 1.721(2) -1.634(2) 0.150(12) Uiso 1 1 d U . .
C211 C -2.2034(15) 1.6549(18) -1.6734(17) 0.110(9) Uiso 1 1 d U . .
C212 C -2.1937(17) 1.5839(19) -1.6371(18) 0.110(9) Uiso 1 1 d U . .
C213 C -2.2084(19) 1.586(2) -1.557(2) 0.141(11) Uiso 1 1 d U . .
C214 C -2.1966(17) 1.6667(16) -0.7499(17) 0.044(8) Uiso 0.63(3) 1 d P . 1
C215 C -2.1421(17) 1.6533(16) -0.7765(16) 0.044(8) Uiso 0.63(3) 1 d P . 2
C221 C -2.0834(11) 1.3422(11) -0.6647(12) 0.057(6) Uiso 1 1 d . . .
C222 C -2.0848(11) 1.3365(12) -0.5865(11) 0.061(6) Uiso 1 1 d . . .
C223 C -2.1240(11) 1.2903(12) -0.5421(12) 0.060(6) Uiso 1 1 d . . .
C224 C -2.1281(14) 1.2832(14) -0.4666(14) 0.082(7) Uiso 1 1 d . . .
C225 C -2.0908(13) 1.3331(13) -0.4388(13) 0.082(7) Uiso 1 1 d . . .
C226 C -2.0400(15) 1.3693(15) -0.4856(16) 0.097(8) Uiso 1 1 d . . .
C227 C -2.0350(15) 1.3726(15) -0.5574(16) 0.099(9) Uiso 1 1 d . . .
C228 C -2.0955(13) 1.3194(13) -0.3547(12) 0.069(6) Uiso 1 1 d . . .
C229 C -2.1554(19) 1.3570(18) -0.3157(19) 0.127(11) Uiso 1 1 d . . .
C230 C -2.1625(17) 1.3383(15) -0.2408(16) 0.101(9) Uiso 1 1 d . . .
C231 C -2.1095(13) 1.2992(12) -0.2038(12) 0.067(6) Uiso 1 1 d . . .
C232 C -2.0437(15) 1.2713(14) -0.2416(14) 0.079(7) Uiso 1 1 d . . .
C233 C -2.0360(16) 1.2836(15) -0.3168(16) 0.095(8) Uiso 1 1 d . . .
C241 C -2.1214(9) 1.2883(10) -1.1238(10) 0.041(5) Uiso 1 1 d . . .
F3 F -2.3254(11) 1.5382(13) -1.2815(9) 0.194(10) Uani 1 1 d . . .
F4 F -2.3162(13) 1.5571(13) -1.4252(10) 0.208(11) Uani 1 1 d . . .
F6 F -2.1301(12) 1.7119(11) -1.4467(9) 0.173(8) Uani 1 1 d . . .
F7 F -2.1461(11) 1.6953(14) -1.2979(8) 0.186(10) Uani 1 1 d . . .
F9 F -2.2403(16) 1.7719(11) -1.5265(10) 0.220(12) Uani 1 1 d . . .
F10 F -2.2242(13) 1.7890(11) -1.6698(11) 0.194(9) Uani 1 1 d . . .
F12 F -2.1786(10) 1.5315(8) -1.6650(6) 0.129(7) Uani 1 1 d . . .
F13 F -2.1900(13) 1.5122(11) -1.5190(10) 0.181(8) Uani 1 1 d . . .
F23 F -2.1655(9) 1.2505(8) -0.5689(7) 0.110(5) Uani 1 1 d . . .
F24 F -2.1706(9) 1.2403(10) -0.4243(7) 0.137(7) Uani 1 1 d . . .
F26 F -1.9984(14) 1.4063(14) -0.4557(8) 0.228(13) Uani 1 1 d . . .
F27 F -1.9998(12) 1.4220(12) -0.5989(7) 0.194(11) Uani 1 1 d . . .
F29 F -2.2113(9) 1.3943(18) -0.3512(8) 0.270(17) Uani 1 1 d . . .
F30 F -2.2302(9) 1.3725(14) -0.2038(7) 0.211(12) Uani 1 1 d . . .
F32 F -1.9919(9) 1.2326(9) -0.2082(7) 0.135(7) Uani 1 1 d . . .
F33 F -1.9737(10) 1.2524(10) -0.3536(7) 0.158(8) Uani 1 1 d . . .
C1S C -1.7672(17) 1.8765(17) -0.8827(17) 0.132(11) Uiso 1 1 d . . .
Cl1 Cl -1.7648(7) 1.8313(7) -0.8022(7) 0.213(5) Uiso 1 1 d . . .
Cl2 Cl -1.7165(7) 1.9553(7) -0.8982(7) 0.216(5) Uiso 1 1 d . . .
C2S C -1.4820(19) 1.416(2) -0.702(2) 0.159(13) Uiso 1 1 d . . .
Cl3 Cl -1.5314(13) 1.3299(13) -0.6652(14) 0.249(11) Uiso 0.65 1 d P C 1
Cl3' Cl -1.498(2) 1.339(2) -0.717(2) 0.182(13) Uiso 0.35 1 d P C 2
Cl4 Cl -1.5068(8) 1.4568(8) -0.6243(8) 0.234(6) Uiso 1 1 d . C .
C3S C -2.081(2) 1.007(2) -1.269(2) 0.173(15) Uiso 1 1 d . . .
Cl5 Cl -2.1529(9) 1.0312(9) -1.3348(9) 0.298(8) Uiso 1 1 d . . .
Cl6 Cl -2.0229(9) 1.0797(9) -1.2909(9) 0.274(7) Uiso 1 1 d . . .
C4S C -1.578(2) 1.719(2) -0.755(2) 0.138(14) Uiso 0.853(11) 1 d PD D 1
Cl7 Cl -1.6183(9) 1.7488(11) -0.6671(9) 0.246(8) Uiso 0.853(11) 1 d PD D 1
Cl8 Cl -1.5983(7) 1.6225(8) -0.7458(7) 0.177(5) Uiso 0.853(11) 1 d PD D 1
C4S' C -1.631(12) 1.789(6) -0.778(5) 0.138(14) Uiso 0.147(11) 1 d PD D 2
Cl7' Cl -1.611(5) 1.826(5) -0.699(6) 0.246(8) Uiso 0.147(11) 1 d PD D 2
Cl8' Cl -1.643(5) 1.692(4) -0.742(4) 0.177(5) Uiso 0.147(11) 1 d PD D 2
C5S C -1.553(4) 2.016(4) -0.817(4) 0.15(2) Uiso 0.50 1 d P . .
Cl9 Cl -1.5278(13) 1.9226(13) -0.7700(13) 0.204(9) Uiso 0.50 1 d P . .
Cl10 Cl -1.5261(10) 2.0298(10) -0.8959(10) 0.143(6) Uiso 0.50 1 d P . .
C6S C -2.387(2) 1.066(2) -0.672(3) 0.07(3) Uiso 0.25 1 d PG . .
Cl11 Cl -1.4156(14) 2.1199(14) -0.7338(14) 0.090(8) Uiso 0.25 1 d PG . .
Cl12 Cl -2.414(2) 0.983(2) -0.649(3) 0.29(3) Uiso 0.25 1 d PG . .
C7S C -2.254(3) 1.098(3) -0.471(3) 0.035(17) Uiso 0.25 1 d PD . .
Cl13 Cl -2.353(3) 1.113(6) -0.465(5) 0.45(5) Uiso 0.25 1 d PD . .
Cl14 Cl -2.235(3) 1.034(3) -0.535(3) 0.23(2) Uiso 0.25 1 d PD . .
C8S C -2.016(2) 1.558(2) -0.7608(19) 0.056(10) Uiso 0.53 1 d P . .
Cl15 Cl -1.935(2) 1.488(2) -0.762(2) 0.234(15) Uiso 0.38 1 d P . .
Cl16 Cl -2.073(3) 1.512(3) -0.806(3) 0.26(3) Uiso 0.25 1 d P . .
C9S C -1.933(6) 1.483(6) -0.857(6) 0.10(3) Uiso 0.28 1 d P . .
Cl17 Cl -1.8626(19) 1.5362(19) -0.8697(19) 0.231(14) Uiso 0.40 1 d P . .
Cl18 Cl -1.920(2) 1.406(3) -0.794(2) 0.261(19) Uiso 0.35 1 d P . .
C10S C -2.004(5) 1.560(5) -0.887(4) 0.09(3) Uiso 0.37 1 d P . .
Cl19 Cl -2.0086(19) 1.631(2) -0.864(2) 0.168(13) Uiso 0.29 1 d P . .
Cl20 Cl -1.996(2) 1.5067(19) -0.9732(15) 0.139(11) Uiso 0.30 1 d P . .
Cl21 Cl -1.968(2) 1.532(2) -0.898(2) 0.200(16) Uiso 0.39 1 d P . .

loop_
_atom_site_aniso_label
_atom_site_aniso_U_11
_atom_site_aniso_U_22
_atom_site_aniso_U_33
_atom_site_aniso_U_23
_atom_site_aniso_U_13
_atom_site_aniso_U_12
Rh1 0.0359(9) 0.0406(10) 0.0260(8) -0.0116(7) -0.0030(7) -0.0079(8)
Rh2 0.0398(10) 0.0433(10) 0.0271(8) -0.0158(8) -0.0002(7) -0.0125(8)
Rh3 0.0412(10) 0.0387(10) 0.0185(8) -0.0083(7) -0.0014(7) -0.0130(8)
Rh4 0.0430(10) 0.0427(10) 0.0182(8) -0.0079(7) 0.0001(7) -0.0119(8)
F3 0.23(2) 0.29(3) 0.100(13) -0.030(14) 0.036(13) -0.18(2)
F4 0.27(2) 0.29(3) 0.125(14) -0.070(16) -0.036(16) -0.18(2)
F6 0.23(2) 0.21(2) 0.100(12) 0.014(13) -0.002(13) -0.147(17)
F7 0.166(17) 0.35(3) 0.076(11) -0.010(14) -0.027(11) -0.149(19)
F9 0.42(4) 0.135(16) 0.127(15) -0.093(13) -0.019(19) -0.067(19)
F10 0.29(3) 0.121(16) 0.174(19) 0.004(14) -0.033(18) -0.068(16)
F12 0.25(2) 0.078(10) 0.044(8) -0.031(7) 0.030(10) -0.003(11)
F13 0.28(3) 0.124(16) 0.135(15) -0.021(13) -0.038(16) 0.002(16)
F23 0.161(14) 0.122(12) 0.064(8) -0.013(8) -0.021(9) -0.064(11)
F24 0.184(16) 0.202(18) 0.047(8) 0.006(9) -0.001(9) -0.119(14)
F26 0.34(3) 0.35(3) 0.071(11) -0.028(14) -0.039(14) -0.26(3)
F27 0.30(2) 0.30(2) 0.052(9) 0.002(12) -0.044(12) -0.24(2)
F29 0.097(13) 0.60(5) 0.044(9) 0.021(17) -0.015(9) 0.10(2)
F30 0.108(13) 0.43(3) 0.043(9) 0.002(14) 0.008(9) 0.069(17)
F32 0.135(13) 0.166(16) 0.073(10) -0.029(10) -0.007(10) 0.081(12)
F33 0.171(17) 0.200(18) 0.065(10) -0.032(11) 0.017(11) 0.070(14)

loop_
_atom_type_symbol
_atom_type_description
_atom_type_scat_dispersion_real
_atom_type_scat_dispersion_imag
_atom_type_scat_source
C C 0.0033 0.0016 'International Tables Vol C Tables 4.2.6.8 and 6.1.1.4'
H H 0.0000 0.0000 'International Tables Vol C Tables 4.2.6.8 and 6.1.1.4'
N N 0.0061 0.0033 'International Tables Vol C Tables 4.2.6.8 and 6.1.1.4'
O O 0.0106 0.0060 'International Tables Vol C Tables 4.2.6.8 and 6.1.1.4'
F F 0.0171 0.0103 'International Tables Vol C Tables 4.2.6.8 and 6.1.1.4'
Rh Rh -1.1178 0.9187 'International Tables Vol C Tables 4.2.6.8 and 6.1.1.4'
Cl Cl 0.1484 0.1585 'International Tables Vol C Tables 4.2.6.8 and 6.1.1.4'

loop_
_geom_angle_atom_site_label_1
_geom_angle_atom_site_label_2
_geom_angle_atom_site_label_3
_geom_angle
_geom_angle_site_symmetry_1
_geom_angle_site_symmetry_3
_geom_angle_publ_flag
N3 Rh1 N1 92.9(6) . . y
N3 Rh1 O203 175.7(5) . . y
N1 Rh1 O203 88.3(5) . . y
N3 Rh1 O201 88.0(5) . . y
N1 Rh1 O201 174.3(5) . . y
O203 Rh1 O201 90.5(4) . . y
N3 Rh1 N201 96.6(6) . . y
N1 Rh1 N201 99.9(6) . . y
O203 Rh1 N201 87.2(6) . . y
O201 Rh1 N201 85.6(5) . . y
N3 Rh1 Rh2 87.7(4) . . y
N1 Rh1 Rh2 87.2(4) . . y
O203 Rh1 Rh2 88.3(3) . . y
O201 Rh1 Rh2 87.2(3) . . y
N201 Rh1 Rh2 171.5(5) . . y
N2 Rh2 N4 90.9(5) . . y
N2 Rh2 O204 90.6(5) . . y
N4 Rh2 O204 174.6(5) . . y
N2 Rh2 O202 177.1(5) . . y
N4 Rh2 O202 90.0(5) . . y
O204 Rh2 O202 88.2(4) . . y
N2 Rh2 N202 92.5(6) . . y
N4 Rh2 N202 101.6(6) . . y
O204 Rh2 N202 83.6(6) . . y
O202 Rh2 N202 90.0(6) . . y
N2 Rh2 Rh1 89.4(4) . . y
N4 Rh2 Rh1 87.7(4) . . y
O204 Rh2 Rh1 87.1(3) . . y
O202 Rh2 Rh1 87.9(3) . . y
N202 Rh2 Rh1 170.5(5) . . y
N5 Rh3 N7 89.9(5) . . y
N5 Rh3 O205 176.0(5) . . y
N7 Rh3 O205 89.7(5) . . y
N5 Rh3 O207 89.5(5) . . y
N7 Rh3 O207 175.9(5) . . y
O205 Rh3 O207 90.6(4) . . y
N5 Rh3 N203 100.0(5) . . y
N7 Rh3 N203 98.2(5) . . y
O205 Rh3 N203 84.0(5) . . y
O207 Rh3 N203 85.9(5) . . y
N5 Rh3 Rh4 89.1(4) . . y
N7 Rh3 Rh4 88.4(4) . . y
O205 Rh3 Rh4 86.9(3) . . y
O207 Rh3 Rh4 87.5(3) . . y
N203 Rh3 Rh4 168.7(3) . . y
N8 Rh4 N6 91.2(5) . . y
N8 Rh4 O208 175.5(5) . . y
N6 Rh4 O208 89.1(5) . . y
N8 Rh4 O206 88.8(5) . . y
N6 Rh4 O206 174.3(5) . . y
O208 Rh4 O206 90.4(4) . . y
N8 Rh4 N204 93.9(6) . . y
N6 Rh4 N204 97.4(6) . . y
O208 Rh4 N204 90.5(5) . . y
O206 Rh4 N204 88.3(5) . . y
N8 Rh4 Rh3 87.9(4) . . y
N6 Rh4 Rh3 86.3(4) . . y
O208 Rh4 Rh3 87.6(3) . . y
O206 Rh4 Rh3 88.0(3) . . y
N204 Rh4 Rh3 175.8(4) . . y
C1 N1 C11 117.9(15) . . ?
C1 N1 Rh1 119.3(13) . . ?
C11 N1 Rh1 122.4(11) . . ?
C1 N2 C21 116.3(14) . . ?
C1 N2 Rh2 117.9(12) . . ?
C21 N2 Rh2 123.3(12) . . ?
C2 N3 C31 115.9(16) . . ?
C2 N3 Rh1 121.4(14) . . ?
C31 N3 Rh1 119.3(13) . . ?
C2 N4 C41 118.4(16) . . ?
C2 N4 Rh2 121.3(14) . . ?
C41 N4 Rh2 120.2(12) . . ?
C3 N5 C51 115.3(15) . . ?
C3 N5 Rh3 120.4(13) . . ?
C51 N5 Rh3 124.2(11) . . ?
C3 N6 C61 118.6(15) . . ?
C3 N6 Rh4 121.2(12) . . ?
C61 N6 Rh4 120.2(12) . . ?
C4 N7 C71 116.8(15) . . ?
C4 N7 Rh3 120.4(13) . . ?
C71 N7 Rh3 122.7(11) . . ?
C4 N8 C81 118.1(16) . . ?
C4 N8 Rh4 121.7(13) . . ?
C81 N8 Rh4 120.0(12) . . ?
N1 C1 N2 124.4(17) . . ?
N4 C2 N3 121.0(19) . . ?
N6 C3 N5 123.0(17) . . ?
N8 C4 N7 121.5(18) . . ?
O204 C5 O203 122.3(16) . . ?
O204 C5 C6 120.0(14) . . ?
O203 C5 C6 117.7(15) . . ?
O207 C6 O208 127.9(17) . . ?
O207 C6 C5 117.8(15) . . ?
O208 C6 C5 114.3(15) . . ?
O201 C7 O202 127.6(15) . . ?
O201 C7 C8 116.4(14) . 2_183 ?
O202 C7 C8 115.9(15) . 2_183 ?
O205 C8 O206 126.9(15) . . ?
O205 C8 C7 116.0(13) . 2_183 ?
O206 C8 C7 117.1(14) . 2_183 ?
C7 O201 Rh1 118.0(10) . . ?
C7 O202 Rh2 117.5(11) . . ?
C5 O203 Rh1 120.4(11) . . ?
C5 O204 Rh2 120.9(11) . . ?
C8 O205 Rh3 120.3(10) . . ?
C8 O206 Rh4 117.7(11) . . ?
C6 O207 Rh3 119.2(11) . . ?
C6 O208 Rh4 117.7(11) . . ?
C17 O1 C14 118.0(15) . . ?
C27 O2 C24 111(3) . . ?
C47 O4 C44 105(3) . . ?
C57 O5 C54 112.8(18) . . ?
C67 O6 C64 107(2) . . ?
C74 O7 C77 115.4(13) . . ?
C16 C11 C12 118.0(18) . . ?
C16 C11 N1 123.8(17) . . ?
C12 C11 N1 118.1(16) . . ?
C13 C12 C11 118.2(18) . . ?
C12 C13 C14 120.4(18) . . ?
C15 C14 O1 126.0(19) . . ?
C15 C14 C13 119.9(19) . . ?
O1 C14 C13 114.1(17) . . ?
C14 C15 C16 119(2) . . ?
C11 C16 C15 124(2) . . ?
C26 C21 C22 120(2) . . ?
C26 C21 N2 123.8(18) . . ?
C22 C21 N2 115.7(16) . . ?
C21 C22 C23 122(2) . . ?
C24 C23 C22 112(2) . . ?
C25 C24 C23 126(3) . . ?
C25 C24 O2 127(2) . . ?
C23 C24 O2 107(2) . . ?
C24 C25 C26 117(2) . . ?
C21 C26 C25 121(2) . . ?
C32 C31 N3 126(2) . . ?
C32 C31 C36 119(2) . . ?
N3 C31 C36 114.9(18) . . ?
C31 C32 C33 124(2) . . ?
C34 C33 C32 118(3) . . ?
C33 C34 C35 123(3) . . ?
C33 C34 O3' 127(3) . . ?
C35 C34 O3' 110(3) . . ?
C33 C34 O3 104(4) . . ?
C35 C34 O3 127(4) . . ?
O3' C34 O3 36(3) . . ?
C34 C35 C36 119(3) . . ?
C31 C36 C35 116(2) . . ?
C37 O3 C34 118(10) . . ?
C37' O3' C34 101(5) . . ?
C46 C41 C42 118(2) . . ?
C46 C41 N4 121.6(19) . . ?
C42 C41 N4 120.2(19) . . ?
C41 C42 C43 123(2) . . ?
C44 C43 C42 116(2) . . ?
C43 C44 C45 128(3) . . ?
C43 C44 O4 130(2) . . ?
C45 C44 O4 102(2) . . ?
C44 C45 C46 112(2) . . ?
C41 C46 C45 121(2) . . ?
C52 C51 C56 119.3(18) . . ?
C52 C51 N5 122.3(16) . . ?
C56 C51 N5 118.4(15) . . ?
C51 C52 C53 120.9(19) . . ?
C54 C53 C52 118(2) . . ?
C53 C54 C55 123(2) . . ?
C53 C54 O5 127(2) . . ?
C55 C54 O5 110.2(19) . . ?
C54 C55 C56 121(2) . . ?
C51 C56 C55 118.5(17) . . ?
C62 C61 C66 122(2) . . ?
C62 C61 N6 120.2(17) . . ?
C66 C61 N6 117.6(18) . . ?
C61 C62 C63 123(2) . . ?
C64 C63 C62 116(2) . . ?
C63 C64 C65 125(2) . . ?
C63 C64 O6 125(2) . . ?
C65 C64 O6 110(2) . . ?
C64 C65 C66 117(2) . . ?
C61 C66 C65 117(2) . . ?
C72 C71 C76 119.5(17) . . ?
C72 C71 N7 120.1(14) . . ?
C76 C71 N7 120.4(15) . . ?
C71 C72 C73 120.5(16) . . ?
C74 C73 C72 118.3(17) . . ?
C73 C74 C75 122.0(18) . . ?
C73 C74 O7 112.9(15) . . ?
C75 C74 O7 125.1(16) . . ?
C74 C75 C76 118.3(18) . . ?
C71 C76 C75 121.2(17) . . ?
C82 C81 C86 118(2) . . ?
C82 C81 N8 120.5(18) . . ?
C86 C81 N8 121.4(18) . . ?
C81 C82 C83 122(2) . . ?
C84 C83 C82 113(3) . . ?
C83 C84 C85 129(3) . . ?
C83 C84 O8 123(3) . . ?
C85 C84 O8 108(3) . . ?
C83 C84 O8' 91(3) . . ?
C85 C84 O8' 140(3) . . ?
O8 C84 O8' 32.3(17) . . ?
C86 C85 C84 113(3) . . ?
C81 C86 C85 124(2) . . ?
C84 O8 C87 155(6) . . ?
C87' O8' C84 76(8) . . ?
C201 N201 Rh1 164(2) . . ?
C214 N202 C215 55(2) . . ?
C214 N202 Rh2 159(2) . . ?
C215 N202 Rh2 132(2) . . ?
C241 N203 Rh3 161.4(14) . . ?
C221 N204 Rh4 166.0(17) . . ?
N201 C201 C202 166(3) . . ?
C207 C202 C203 118(3) . . ?
C207 C202 C201 125(3) . . ?
C203 C202 C201 117(2) . . ?
F3 C203 C204 121(3) . . ?
F3 C203 C202 122(3) . . ?
C204 C203 C202 117(3) . . ?
F4 C204 C205 119(3) . . ?
F4 C204 C203 116(3) . . ?
C205 C204 C203 125(4) . . ?
C204 C205 C206 118(3) . . ?
C204 C205 C208 126(3) . . ?
C206 C205 C208 115(3) . . ?
F6 C206 C205 120(3) . . ?
F6 C206 C207 120(3) . . ?
C205 C206 C207 120(3) . . ?
F7 C207 C202 117(3) . . ?
F7 C207 C206 121(3) . . ?
C202 C207 C206 121(3) . . ?
C213 C208 C209 120(4) . . ?
C213 C208 C205 118(3) . . ?
C209 C208 C205 122(3) . . ?
F9 C209 C208 122(4) . . ?
F9 C209 C210 119(4) . . ?
C208 C209 C210 118(4) . . ?
F10 C210 C209 117(4) . . ?
F10 C210 C211 121(4) . . ?
C209 C210 C211 122(4) . . ?
C212 C211 C214 121(3) . 1_554 ?
C212 C211 C210 122(3) . . ?
C214 C211 C210 118(3) 1_554 . ?
F12 C212 C211 125(3) . . ?
F12 C212 C213 125(3) . . ?
C211 C212 C213 110(3) . . ?
C208 C213 F13 119(3) . . ?
C208 C213 C212 127(4) . . ?
F13 C213 C212 110(3) . . ?
N202 C214 C211 174(4) . 1_556 ?
N204 C221 C222 171(2) . . ?
C223 C222 C227 119(2) . . ?
C223 C222 C221 121(2) . . ?
C227 C222 C221 119(2) . . ?
C222 C223 F23 120(2) . . ?
C222 C223 C224 124(2) . . ?
F23 C223 C224 116.2(19) . . ?
F24 C224 C223 122(2) . . ?
F24 C224 C225 122(2) . . ?
C223 C224 C225 115(2) . . ?
C226 C225 C224 118(3) . . ?
C226 C225 C228 127(2) . . ?
C224 C225 C228 112(2) . . ?
F26 C226 C227 120(3) . . ?
F26 C226 C225 116(3) . . ?
C227 C226 C225 123(3) . . ?
F27 C227 C226 120(3) . . ?
F27 C227 C222 120(2) . . ?
C226 C227 C222 118(3) . . ?
C229 C228 C233 117(3) . . ?
C229 C228 C225 117(2) . . ?
C233 C228 C225 124(2) . . ?
F29 C229 C228 119(3) . . ?
F29 C229 C230 123(3) . . ?
C228 C229 C230 116(3) . . ?
C231 C230 C229 125(3) . . ?
C231 C230 F30 121(3) . . ?
C229 C230 F30 114(3) . . ?
C230 C231 C232 119(3) . . ?
C230 C231 C241 120(2) . 1_556 ?
C232 C231 C241 121(2) . 1_556 ?
F32 C232 C231 121(2) . . ?
F32 C232 C233 121(3) . . ?
C231 C232 C233 118(3) . . ?
F33 C233 C232 118(3) . . ?
F33 C233 C228 119(3) . . ?
C232 C233 C228 122(3) . . ?
N203 C241 C231 177(2) . 1_554 ?
Cl1 C1S Cl2 114(2) . . ?
Cl3' C2S Cl4 128(3) . . ?
Cl4 C2S Cl3 94.8(19) . . ?
Cl6 C3S Cl5 105(2) . . ?
Cl7 C4S Cl8 103(2) . . ?
Cl7' C4S' Cl8' 103(3) . . ?
Cl10 C5S Cl9 118(4) . . ?
Cl11 C6S Cl12 122.3 1_445 . ?
Cl14 C7S Cl13 99(5) . . ?
Cl15 C8S Cl16 98(3) . . ?
Cl15 C8S Cl19 109(2) . . ?
Cl21 C9S Cl17 88(6) . . ?
Cl21 C9S Cl18 157(8) . . ?
Cl17 C9S Cl18 114(7) . . ?
Cl21 C9S Cl15 123(8) . . ?
Cl17 C9S Cl15 86(5) . . ?
Cl17 C9S C10S 95(6) . . ?
Cl18 C9S C10S 142(6) . . ?
Cl15 C9S C10S 104(6) . . ?
Cl21 C10S Cl19 129(10) . . ?
Cl19 C10S C9S 121(6) . . ?
Cl19 C10S Cl20 144(5) . . ?
Cl21 C10S Cl16 111(9) . . ?
Cl19 C10S Cl16 101(5) . . ?
Cl20 C10S Cl16 108(4) . . ?

loop_
_geom_bond_atom_site_label_1
_geom_bond_atom_site_label_2
_geom_bond_distance
_geom_bond_site_symmetry_2
_geom_bond_publ_flag
Rh1 N3 1.998(14) . y
Rh1 N1 2.020(13) . y
Rh1 O203 2.051(11) . y
Rh1 O201 2.078(10) . y
Rh1 N201 2.29(2) . y
Rh1 Rh2 2.418(2) . y
Rh2 N2 1.989(13) . y
Rh2 N4 2.010(14) . y
Rh2 O204 2.067(11) . y
Rh2 O202 2.067(10) . y
Rh2 N202 2.33(2) . y
Rh3 N5 1.999(13) . y
Rh3 N7 2.009(14) . y
Rh3 O205 2.064(10) . y
Rh3 O207 2.068(11) . y
Rh3 N203 2.163(14) . y
Rh3 Rh4 2.442(2) . y
Rh4 N8 1.995(15) . y
Rh4 N6 2.044(14) . y
Rh4 O208 2.084(11) . y
Rh4 O206 2.090(10) . y
Rh4 N204 2.247(17) . y
N1 C1 1.31(2) . ?
N1 C11 1.44(2) . ?
N2 C1 1.31(2) . ?
N2 C21 1.40(2) . ?
N3 C2 1.31(2) . ?
N3 C31 1.41(2) . ?
N4 C2 1.30(2) . ?
N4 C41 1.45(2) . ?
N5 C3 1.298(19) . ?
N5 C51 1.41(2) . ?
N6 C3 1.29(2) . ?
N6 C61 1.47(2) . ?
N7 C4 1.33(2) . ?
N7 C71 1.43(2) . ?
N8 C4 1.32(2) . ?
N8 C81 1.44(2) . ?
C5 O204 1.287(18) . ?
C5 O203 1.299(18) . ?
C5 C6 1.46(2) . ?
C6 O207 1.249(18) . ?
C6 O208 1.274(18) . ?
C7 O201 1.262(18) . ?
C7 O202 1.264(18) . ?
C7 C8 1.507(19) 2_183 ?
C8 O205 1.259(17) . ?
C8 O206 1.266(17) . ?
C8 C7 1.507(19) 2_183 ?
O1 C17 1.384(19) . ?
O1 C14 1.39(2) . ?
O2 C27 1.29(3) . ?
O2 C24 1.49(3) . ?
O4 C47 1.27(3) . ?
O4 C44 1.46(3) . ?
O5 C57 1.40(3) . ?
O5 C54 1.43(2) . ?
O6 C67 1.32(3) . ?
O6 C64 1.47(3) . ?
O7 C74 1.43(2) . ?
O7 C77 1.47(2) . ?
C11 C16 1.30(2) . ?
C11 C12 1.43(2) . ?
C12 C13 1.38(2) . ?
C13 C14 1.39(2) . ?
C14 C15 1.33(2) . ?
C15 C16 1.38(2) . ?
C21 C26 1.33(2) . ?
C21 C22 1.35(3) . ?
C22 C23 1.49(3) . ?
C23 C24 1.38(3) . ?
C24 C25 1.31(3) . ?
C25 C26 1.43(3) . ?
C31 C32 1.33(2) . ?
C31 C36 1.42(3) . ?
C32 C33 1.41(3) . ?
C33 C34 1.35(3) . ?
C34 C35 1.35(3) . ?
C34 O3' 1.48(4) . ?
C34 O3 1.71(9) . ?
C35 C36 1.52(3) . ?
O3 C37 1.43(2) . ?
O3' C37' 1.44(3) . ?
C41 C46 1.31(3) . ?
C41 C42 1.35(2) . ?
C42 C43 1.40(3) . ?
C43 C44 1.28(3) . ?
C44 C45 1.34(3) . ?
C45 C46 1.52(3) . ?
C51 C52 1.38(2) . ?
C51 C56 1.38(2) . ?
C52 C53 1.45(3) . ?
C53 C54 1.30(3) . ?
C54 C55 1.38(3) . ?
C55 C56 1.39(2) . ?
C61 C62 1.36(3) . ?
C61 C66 1.40(2) . ?
C62 C63 1.38(3) . ?
C63 C64 1.36(3) . ?
C64 C65 1.41(3) . ?
C65 C66 1.43(3) . ?
C71 C72 1.37(2) . ?
C71 C76 1.37(2) . ?
C72 C73 1.40(2) . ?
C73 C74 1.36(2) . ?
C74 C75 1.37(2) . ?
C75 C76 1.38(2) . ?
C81 C82 1.34(3) . ?
C81 C86 1.34(2) . ?
C82 C83 1.43(3) . ?
C83 C84 1.30(3) . ?
C84 C85 1.38(3) . ?
C84 O8 1.55(4) . ?
C84 O8' 1.82(6) . ?
C85 C86 1.35(3) . ?
O8 C87 1.59(8) . ?
O8' C87' 1.59(8) . ?
N201 C201 0.85(2) . ?
N202 C214 1.04(3) . ?
N202 C215 1.21(3) . ?
N203 C241 1.106(18) . ?
N204 C221 1.10(2) . ?
C201 C202 1.54(3) . ?
C202 C207 1.40(3) . ?
C202 C203 1.48(4) . ?
C203 F3 1.30(3) . ?
C203 C204 1.39(4) . ?
C204 F4 1.33(3) . ?
C204 C205 1.38(3) . ?
C205 C206 1.40(4) . ?
C205 C208 1.50(4) . ?
C206 F6 1.35(3) . ?
C206 C207 1.43(4) . ?
C207 F7 1.21(3) . ?
C208 C213 1.35(4) . ?
C208 C209 1.36(4) . ?
C209 F9 1.25(4) . ?
C209 C210 1.40(4) . ?
C210 F10 1.34(4) . ?
C210 C211 1.48(4) . ?
C211 C212 1.38(3) . ?
C211 C214 1.40(4) 1_554 ?
C212 F12 1.14(3) . ?
C212 C213 1.49(4) . ?
C213 F13 1.45(4) . ?
C214 C211 1.40(4) 1_556 ?
C221 C222 1.45(3) . ?
C222 C223 1.32(2) . ?
C222 C227 1.41(3) . ?
C223 F23 1.32(2) . ?
C223 C224 1.39(3) . ?
C224 F24 1.30(2) . ?
C224 C225 1.42(3) . ?
C225 C226 1.37(3) . ?
C225 C228 1.55(3) . ?
C226 F26 1.32(3) . ?
C226 C227 1.32(3) . ?
C227 F27 1.30(3) . ?
C228 C229 1.37(3) . ?
C228 C233 1.40(3) . ?
C229 F29 1.34(3) . ?
C229 C230 1.38(4) . ?
C230 C231 1.32(3) . ?
C230 F30 1.42(3) . ?
C231 C232 1.37(3) . ?
C231 C241 1.47(3) 1_556 ?
C232 F32 1.27(3) . ?
C232 C233 1.38(3) . ?
C233 F33 1.33(3) . ?
C241 C231 1.47(3) 1_554 ?
C1S Cl1 1.61(3) . ?
C1S Cl2 1.81(3) . ?
C2S Cl3' 1.56(4) . ?
C2S Cl4 1.70(4) . ?
C2S Cl3 1.94(4) . ?
C3S Cl6 1.81(4) . ?
C3S Cl5 1.87(4) . ?
C4S Cl7 1.82(4) . ?
C4S Cl8 1.85(4) . ?
C4S' Cl7' 1.82(4) . ?
C4S' Cl8' 1.85(5) . ?
C5S Cl10 1.49(6) . ?
C5S Cl9 1.83(7) . ?
C6S Cl11 1.5080 1_445 ?
C6S Cl12 1.6606 . ?
Cl11 C6S 1.51(5) 1_665 ?
C7S Cl14 1.75(2) . ?
C7S Cl13 1.76(2) . ?
C8S Cl15 1.79(5) . ?
C8S Cl16 1.82(7) . ?
Cl15 C9S 1.79(10) . ?
C9S Cl17 1.70(9) . ?
C9S Cl18 1.73(11) . ?
C10S Cl20 1.98(9) . ?
